data_7048079
loop_
_publ_author_name
'Abad Gal\'an, Laura'
'Sobolev, Alexandre N.'
'Zysman-Colman, Eli'
'Ogden, Mark I.'
'Massi, Massimiliano'

_publ_section_title
;
 Lanthanoid complexes supported by retro-Claisen condensation products of
 \b-triketonates.
;
_journal_issue 48
_journal_name_full 'Dalton transactions (Cambridge, England : 2003)'
_journal_page_first 17469
_journal_page_last 17478
_journal_paper_doi 10.1039/c8dt03585g
_journal_volume 47
_journal_year 2018
_chemical_absolute_configuration ad
_chemical_formula_moiety 'C92 H108 Cs Eu O8'
_chemical_formula_sum 'C92 H108 Cs Eu O8'
_chemical_formula_weight 1626.65
_space_group_crystal_system monoclinic
_space_group_IT_number 5
_space_group_name_Hall 'I 2y'
_space_group_name_H-M_alt 'I 1 2 1'
_symmetry_space_group_name_Hall 'I 2y'
_symmetry_space_group_name_H-M 'I 1 2 1'
_atom_sites_solution_hydrogens geom
_audit_creation_method SHELXL-2014/7
_audit_update_record
;
2018-10-10 deposited with the CCDC.
2018-11-13 downloaded from the CCDC.
;
_cell_angle_alpha 90
_cell_angle_beta 99.984(1)
_cell_angle_gamma 90
_cell_formula_units_Z 2
_cell_length_a 21.3014(2)
_cell_length_b 8.0066(1)
_cell_length_c 23.7700(3)
_cell_measurement_reflns_used 22568
_cell_measurement_temperature 100(2)
_cell_measurement_theta_max 31.68
_cell_measurement_theta_min 2.933
_cell_volume 3992.62(8)
_computing_cell_refinement 'CrysAlisPro 1.171.38.46 (Rigaku OD, 2015)'
_computing_data_collection 'CrysAlisPro 1.171.38.46 (Rigaku OD, 2015)'
_computing_data_reduction 'CrysAlisPro 1.171.38.46 (Rigaku OD, 2015)'
_computing_publication_material 'SHELXL-2014/7 (Sheldrick, 2015)'
_computing_structure_refinement 'SHELXL-2014/7 (Sheldrick, 2015)'
_computing_structure_solution 'SHELXS (Sheldrick, 2015)'
_diffrn_ambient_temperature 100(2)
_diffrn_detector_area_resol_mean 16.0009
_diffrn_measured_fraction_theta_full 0.998
_diffrn_measured_fraction_theta_max 0.959
_diffrn_measurement_device_type 'Oxford Diffraction Xcalibur-S, Sapphire3 CCD'
_diffrn_measurement_method '\w scans'
_diffrn_orient_matrix_type 'CrysAlisPro convention (1999,Acta A55,543-557)'
_diffrn_orient_matrix_UB_11 -0.0244943
_diffrn_orient_matrix_UB_12 -0.0132227
_diffrn_orient_matrix_UB_13 0.0162718
_diffrn_orient_matrix_UB_21 0.0232283
_diffrn_orient_matrix_UB_22 -0.0213234
_diffrn_orient_matrix_UB_23 0.0240637
_diffrn_orient_matrix_UB_31 0.0020226
_diffrn_orient_matrix_UB_32 0.0849503
_diffrn_orient_matrix_UB_33 0.0086094
_diffrn_radiation_monochromator graphite
_diffrn_radiation_source 'normal-focus sealed tube'
_diffrn_radiation_type MoK\a
_diffrn_radiation_wavelength 0.71073
_diffrn_reflns_av_R_equivalents 0.0238
_diffrn_reflns_av_unetI/netI 0.0261
_diffrn_reflns_Laue_measured_fraction_full 0.998
_diffrn_reflns_Laue_measured_fraction_max 0.959
_diffrn_reflns_limit_h_max 31
_diffrn_reflns_limit_h_min -30
_diffrn_reflns_limit_k_max 11
_diffrn_reflns_limit_k_min -11
_diffrn_reflns_limit_l_max 35
_diffrn_reflns_limit_l_min -34
_diffrn_reflns_number 42702
_diffrn_reflns_point_group_measured_fraction_full 0.998
_diffrn_reflns_point_group_measured_fraction_max 0.941
_diffrn_reflns_theta_full 25.242
_diffrn_reflns_theta_max 32.064
_diffrn_reflns_theta_min 2.892
_exptl_absorpt_coefficient_mu 1.291
_exptl_absorpt_correction_T_max 1.0
_exptl_absorpt_correction_T_min 0.88346
_exptl_absorpt_correction_type multi-scan
_exptl_absorpt_process_details
;
CrysAlisPro 1.171.38.46 (Rigaku Oxford Diffraction, 2015)
Empirical absorption correction using spherical harmonics,
 implemented in SCALE3 ABSPACK scaling algorithm.
;
_exptl_crystal_colour colorless
_exptl_crystal_density_diffrn 1.353
_exptl_crystal_description plate
_exptl_crystal_F_000 1684
_exptl_crystal_size_max 0.380
_exptl_crystal_size_mid 0.250
_exptl_crystal_size_min 0.180
_refine_diff_density_max 1.890
_refine_diff_density_min -0.803
_refine_diff_density_rms 0.083
_refine_ls_abs_structure_details
;
 Refined as an inversion twin.
;
_refine_ls_abs_structure_Flack 0.014(7)
_refine_ls_extinction_method none
_refine_ls_goodness_of_fit_ref 1.004
_refine_ls_hydrogen_treatment constr
_refine_ls_matrix_type full
_refine_ls_number_parameters 466
_refine_ls_number_reflns 13119
_refine_ls_number_restraints 1
_refine_ls_restrained_S_all 1.003
_refine_ls_R_factor_all 0.0297
_refine_ls_R_factor_gt 0.0277
_refine_ls_shift/su_max 0.001
_refine_ls_shift/su_mean 0.000
_refine_ls_structure_factor_coef Fsqd
_refine_ls_weighting_details 'w=1/[\s^2^(Fo^2^)+(0.0390P)^2^+3.9000P] where P=(Fo^2^+2Fc^2^)/3'
_refine_ls_weighting_scheme calc
_refine_ls_wR_factor_gt 0.0688
_refine_ls_wR_factor_ref 0.0709
_reflns_Friedel_coverage 0.847
_reflns_Friedel_fraction_full 0.999
_reflns_Friedel_fraction_max 0.920
_reflns_number_gt 12624
_reflns_number_total 13119
_reflns_threshold_expression 'I > 2\s(I)'
_cod_data_source_file c8dt03585g2.cif
_cod_data_source_block mxm253la
_cod_depositor_comments 'Adding full bibliography for 7048079--7048089.cif.'
_cod_database_code 7048079
_shelx_shelxl_version_number 2014/7
_shelx_space_group_comment
;
The symmetry employed for this shelxl refinement is uniquely defined
by the following loop, which should always be used as a source of
symmetry information in preference to the above space-group names.
They are only intended as comments.
;
_shelx_estimated_absorpt_t_min 0.640
_shelx_estimated_absorpt_t_max 0.801

loop_
_space_group_symop_operation_xyz
'x, y, z'
'-x, y, -z'
'x+1/2, y+1/2, z+1/2'
'-x+1/2, y+1/2, -z+1/2'

loop_
_atom_site_label
_atom_site_type_symbol
_atom_site_fract_x
_atom_site_fract_y
_atom_site_fract_z
_atom_site_U_iso_or_equiv
_atom_site_adp_type
_atom_site_occupancy
_atom_site_site_symmetry_order
_atom_site_calc_flag
_atom_site_refinement_flags_posn
_atom_site_refinement_flags_adp
_atom_site_refinement_flags_occupancy
Eu1 Eu 0.500000 0.46473(2) 0.500000 0.01418(4) Uani 1 2 d S T P
Cs1 Cs 0.500000 0.96931(5) 0.500000 0.02989(6) Uani 1 2 d S T P
C11 C 0.38476(14) 0.7146(5) 0.57203(13) 0.0227(5) Uani 1 1 d . . .
H11 H 0.352340 0.755713 0.591225 0.027 Uiso 1 1 calc R U .
O11 O 0.41114(10) 0.6485(3) 0.48227(9) 0.0197(4) Uani 1 1 d . . .
O12 O 0.49213(10) 0.6233(3) 0.58427(9) 0.0211(4) Uani 1 1 d . . .
C110 C 0.37086(14) 0.6977(4) 0.51226(13) 0.0189(5) Uani 1 1 d . . .
C111 C 0.30541(13) 0.7361(4) 0.48064(12) 0.0194(5) Uani 1 1 d . . .
C112 C 0.29124(16) 0.6955(4) 0.42285(14) 0.0264(7) Uani 1 1 d . . .
H112 H 0.323418 0.650366 0.404193 0.032 Uiso 1 1 calc R U .
C113 C 0.23004(16) 0.7209(6) 0.39238(14) 0.0319(7) Uani 1 1 d . . .
H113 H 0.220838 0.690557 0.353173 0.038 Uiso 1 1 calc R U .
C114 C 0.18192(15) 0.7898(5) 0.41809(15) 0.0313(7) Uani 1 1 d . . .
C115 C 0.19715(17) 0.8318(6) 0.47519(16) 0.0369(8) Uani 1 1 d . . .
H115 H 0.165378 0.879899 0.493661 0.044 Uiso 1 1 calc R U .
C116 C 0.25745(16) 0.8054(5) 0.50605(15) 0.0314(7) Uani 1 1 d . . .
H116 H 0.266293 0.835086 0.545320 0.038 Uiso 1 1 calc R U .
C117 C 0.11634(19) 0.8223(7) 0.38608(19) 0.0498(12) Uani 1 1 d . . .
H11A H 0.089014 0.858899 0.413468 0.060 Uiso 1 1 calc R U .
H11B H 0.118309 0.915013 0.358902 0.060 Uiso 1 1 calc R U .
C118 C 0.0865(3) 0.6770(11) 0.3543(3) 0.078(2) Uani 1 1 d . . .
H11C H 0.110986 0.649755 0.323685 0.093 Uiso 1 1 calc R U .
H11D H 0.042916 0.708804 0.335572 0.093 Uiso 1 1 calc R U .
C119 C 0.0820(3) 0.5250(8) 0.3885(4) 0.083(2) Uani 1 1 d . . .
H11E H 0.125674 0.489500 0.405666 0.100 Uiso 1 1 calc R U .
H11F H 0.062916 0.434657 0.362619 0.100 Uiso 1 1 calc R U .
C101 C 0.0420(4) 0.5462(9) 0.4371(4) 0.096(3) Uani 1 1 d . . .
H10A H 0.045782 0.445121 0.460655 0.145 Uiso 1 1 calc R U .
H10B H -0.002814 0.564364 0.420242 0.145 Uiso 1 1 calc R U .
H10C H 0.057918 0.642385 0.460808 0.145 Uiso 1 1 calc R U .
C120 C 0.44410(14) 0.6739(4) 0.60470(12) 0.0191(5) Uani 1 1 d . . .
C121 C 0.45238(14) 0.6828(4) 0.66861(12) 0.0193(5) Uani 1 1 d . . .
C122 C 0.50125(14) 0.5899(4) 0.70021(13) 0.0222(6) Uani 1 1 d . . .
H122 H 0.529967 0.530953 0.680988 0.027 Uiso 1 1 calc R U .
C123 C 0.50891(15) 0.5816(4) 0.75938(13) 0.0245(6) Uani 1 1 d . . .
H123 H 0.542526 0.516647 0.780071 0.029 Uiso 1 1 calc R U .
C124 C 0.46742(15) 0.6682(4) 0.78880(13) 0.0241(6) Uani 1 1 d . . .
C125 C 0.42014(16) 0.7655(5) 0.75715(14) 0.0289(7) Uani 1 1 d . . .
H125 H 0.392586 0.828437 0.776450 0.035 Uiso 1 1 calc R U .
C126 C 0.41205(16) 0.7731(4) 0.69793(13) 0.0269(6) Uani 1 1 d . . .
H126 H 0.379012 0.839956 0.677298 0.032 Uiso 1 1 calc R U .
C127 C 0.47196(16) 0.6502(5) 0.85243(13) 0.0274(6) Uani 1 1 d . . .
H12A H 0.457608 0.755102 0.868280 0.033 Uiso 1 1 calc R U .
H12B H 0.516977 0.631269 0.870152 0.033 Uiso 1 1 calc R U .
C128 C 0.43108(18) 0.5045(4) 0.86751(14) 0.0308(7) Uani 1 1 d . . .
H12C H 0.385973 0.526201 0.850705 0.037 Uiso 1 1 calc R U .
H12D H 0.444311 0.401123 0.849923 0.037 Uiso 1 1 calc R U .
C129 C 0.43599(17) 0.4760(6) 0.93193(13) 0.0343(7) Uani 1 1 d . . .
H12E H 0.410631 0.376196 0.938112 0.041 Uiso 1 1 calc R U .
H12F H 0.481002 0.452921 0.948710 0.041 Uiso 1 1 calc R U .
C102 C 0.4126(2) 0.6247(5) 0.96321(15) 0.0365(8) Uani 1 1 d . . .
H10D H 0.416358 0.598284 1.003907 0.055 Uiso 1 1 calc R U .
H10E H 0.367897 0.647836 0.947134 0.055 Uiso 1 1 calc R U .
H10F H 0.438549 0.723198 0.958582 0.055 Uiso 1 1 calc R U .
O21 O 0.44009(9) 0.2899(3) 0.55337(9) 0.0197(4) Uani 1 1 d . . .
C21 C 0.34111(15) 0.2485(4) 0.49253(13) 0.0241(6) Uani 1 1 d . . .
H21 H 0.297387 0.221724 0.490951 0.029 Uiso 1 1 calc R U .
O22 O 0.42092(9) 0.3083(3) 0.43695(9) 0.0205(4) Uani 1 1 d . . .
C210 C 0.38044(13) 0.2586(3) 0.54629(14) 0.0185(5) Uani 1 1 d . . .
C211 C 0.35242(13) 0.2372(4) 0.59951(12) 0.0195(5) Uani 1 1 d . . .
C212 C 0.38859(14) 0.2901(4) 0.65128(13) 0.0230(6) Uani 1 1 d . . .
H212 H 0.430801 0.329431 0.651969 0.028 Uiso 1 1 calc R U .
C213 C 0.36407(16) 0.2863(4) 0.70141(13) 0.0271(6) Uani 1 1 d . . .
H213 H 0.389325 0.325757 0.735727 0.033 Uiso 1 1 calc R U .
C214 C 0.30280(14) 0.2253(5) 0.70260(12) 0.0238(5) Uani 1 1 d . . .
C215 C 0.26819(15) 0.1660(5) 0.65175(14) 0.0293(7) Uani 1 1 d . . .
H215 H 0.227278 0.118811 0.651753 0.035 Uiso 1 1 calc R U .
C216 C 0.29164(15) 0.1736(5) 0.60066(14) 0.0279(7) Uani 1 1 d . . .
H216 H 0.266089 0.135257 0.566330 0.034 Uiso 1 1 calc R U .
C217 C 0.27586(17) 0.2261(6) 0.75742(13) 0.0289(6) Uani 1 1 d . . .
H21A H 0.231410 0.184810 0.749073 0.035 Uiso 1 1 calc R U .
H21B H 0.274603 0.342836 0.770909 0.035 Uiso 1 1 calc R U .
C218 C 0.31279(16) 0.1212(4) 0.80535(14) 0.0263(6) Uani 1 1 d . . .
H21C H 0.357906 0.157464 0.812205 0.032 Uiso 1 1 calc R U .
H21D H 0.311575 0.002977 0.793019 0.032 Uiso 1 1 calc R U .
C219 C 0.2872(2) 0.1330(5) 0.86111(15) 0.0369(8) Uani 1 1 d . . .
H21E H 0.287245 0.251518 0.873045 0.044 Uiso 1 1 calc R U .
H21F H 0.242532 0.093171 0.854736 0.044 Uiso 1 1 calc R U .
C201 C 0.3261(2) 0.0313(6) 0.90876(18) 0.0435(10) Uani 1 1 d . . .
H20A H 0.307027 0.040413 0.943310 0.065 Uiso 1 1 calc R U .
H20B H 0.369867 0.073954 0.916615 0.065 Uiso 1 1 calc R U .
H20C H 0.326484 -0.086014 0.897095 0.065 Uiso 1 1 calc R U .
C220 C 0.36324(13) 0.2761(4) 0.44085(12) 0.0194(5) Uani 1 1 d . . .
C221 C 0.31625(14) 0.2735(4) 0.38604(13) 0.0210(5) Uani 1 1 d . . .
C222 C 0.33281(15) 0.3533(4) 0.33866(13) 0.0243(6) Uani 1 1 d . . .
H222 H 0.373745 0.402885 0.341444 0.029 Uiso 1 1 calc R U .
C223 C 0.29014(17) 0.3613(4) 0.28727(14) 0.0279(6) Uani 1 1 d . . .
H223 H 0.302682 0.416205 0.255571 0.033 Uiso 1 1 calc R U .
C224 C 0.22990(16) 0.2913(5) 0.28113(14) 0.0297(7) Uani 1 1 d . . .
C225 C 0.21375(16) 0.2095(6) 0.32848(15) 0.0353(8) Uani 1 1 d . . .
H225 H 0.172858 0.159498 0.325488 0.042 Uiso 1 1 calc R U .
C226 C 0.25617(16) 0.1995(5) 0.37999(14) 0.0300(8) Uani 1 1 d . . .
H226 H 0.244071 0.141694 0.411343 0.036 Uiso 1 1 calc R U .
C227 C 0.18333(18) 0.3086(5) 0.22579(16) 0.0369(8) Uani 1 1 d . . .
H22A H 0.164468 0.197843 0.214781 0.044 Uiso 1 1 calc R U .
H22B H 0.206809 0.344977 0.195453 0.044 Uiso 1 1 calc R U .
C228 C 0.13001(15) 0.4318(4) 0.22901(14) 0.0266(7) Uani 1 1 d . . .
H22C H 0.148681 0.540269 0.243243 0.032 Uiso 1 1 calc R U .
H22D H 0.103850 0.390281 0.256662 0.032 Uiso 1 1 calc R U .
C229 C 0.08731(14) 0.4582(6) 0.17124(13) 0.0296(6) Uani 1 1 d . . .
H22E H 0.113085 0.503156 0.143821 0.036 Uiso 1 1 calc R U .
H22F H 0.069447 0.349457 0.156432 0.036 Uiso 1 1 calc R U .
C202 C 0.0330(2) 0.5784(6) 0.1757(2) 0.0426(9) Uani 1 1 d . . .
H20D H 0.008351 0.598976 0.137554 0.064 Uiso 1 1 calc R U .
H20E H 0.050512 0.684097 0.192334 0.064 Uiso 1 1 calc R U .
H20F H 0.005187 0.529478 0.200126 0.064 Uiso 1 1 calc R U .

loop_
_atom_site_aniso_label
_atom_site_aniso_U_11
_atom_site_aniso_U_22
_atom_site_aniso_U_33
_atom_site_aniso_U_23
_atom_site_aniso_U_13
_atom_site_aniso_U_12
Eu1 0.01265(7) 0.01595(8) 0.01423(7) 0.000 0.00315(5) 0.000
Cs1 0.03008(12) 0.01683(11) 0.04587(14) 0.000 0.01527(10) 0.000
C11 0.0190(12) 0.0312(14) 0.0197(13) -0.0001(13) 0.0079(10) 0.0069(12)
O11 0.0171(9) 0.0249(10) 0.0179(9) -0.0001(8) 0.0056(7) 0.0038(8)
O12 0.0167(9) 0.0279(11) 0.0196(9) -0.0053(8) 0.0052(7) 0.0002(8)
C110 0.0173(12) 0.0214(15) 0.0187(13) 0.0013(10) 0.0049(10) 0.0015(10)
C111 0.0161(11) 0.0218(13) 0.0208(12) 0.0014(11) 0.0043(9) 0.0038(11)
C112 0.0237(14) 0.034(2) 0.0219(14) 0.0006(11) 0.0049(11) 0.0062(12)
C113 0.0262(15) 0.0458(18) 0.0227(14) 0.0050(16) 0.0011(12) 0.0035(18)
C114 0.0199(14) 0.0445(19) 0.0289(16) 0.0132(14) 0.0026(12) 0.0050(13)
C115 0.0243(16) 0.055(2) 0.0330(18) 0.0057(16) 0.0096(13) 0.0154(16)
C116 0.0237(15) 0.045(2) 0.0259(15) -0.0009(14) 0.0062(12) 0.0097(14)
C117 0.0242(17) 0.082(3) 0.041(2) 0.022(2) 0.0000(15) 0.009(2)
C118 0.042(3) 0.133(7) 0.058(3) -0.032(4) 0.009(2) -0.013(3)
C119 0.039(3) 0.055(3) 0.153(7) -0.045(4) 0.007(3) -0.007(2)
C101 0.096(6) 0.070(4) 0.113(6) 0.024(4) -0.011(5) -0.034(4)
C120 0.0202(12) 0.0208(12) 0.0174(12) -0.0023(10) 0.0060(10) -0.0016(10)
C121 0.0202(12) 0.0223(14) 0.0164(12) -0.0023(9) 0.0056(10) -0.0007(9)
C122 0.0176(12) 0.0289(15) 0.0208(13) -0.0024(11) 0.0052(10) 0.0012(11)
C123 0.0202(13) 0.0312(16) 0.0215(13) -0.0007(11) 0.0015(10) -0.0003(11)
C124 0.0235(14) 0.0307(14) 0.0181(13) -0.0011(11) 0.0042(11) -0.0048(12)
C125 0.0295(15) 0.0376(18) 0.0210(14) -0.0035(12) 0.0085(12) 0.0058(13)
C126 0.0253(14) 0.0341(16) 0.0219(14) -0.0024(12) 0.0058(11) 0.0083(12)
C127 0.0279(15) 0.0377(17) 0.0165(13) -0.0018(12) 0.0036(11) -0.0051(13)
C128 0.0340(16) 0.0362(19) 0.0231(14) -0.0014(11) 0.0071(12) -0.0077(13)
C129 0.0430(17) 0.0357(19) 0.0260(13) 0.0065(17) 0.0106(12) -0.0046(19)
C102 0.046(2) 0.041(2) 0.0248(16) 0.0046(14) 0.0126(15) 0.0004(16)
O21 0.0148(9) 0.0244(10) 0.0192(9) 0.0035(8) 0.0008(7) -0.0042(8)
C21 0.0160(13) 0.0355(19) 0.0203(13) -0.0009(12) 0.0023(11) -0.0057(11)
O22 0.0161(9) 0.0259(11) 0.0193(9) -0.0036(8) 0.0029(7) -0.0023(8)
C210 0.0171(12) 0.0195(14) 0.0193(14) 0.0004(10) 0.0041(10) -0.0023(9)
C211 0.0188(12) 0.0215(14) 0.0187(12) -0.0001(10) 0.0049(9) -0.0025(11)
C212 0.0209(13) 0.0270(14) 0.0207(13) -0.0003(11) 0.0028(10) -0.0046(11)
C213 0.0283(15) 0.0326(16) 0.0202(13) -0.0025(12) 0.0034(11) -0.0050(13)
C214 0.0235(13) 0.0274(13) 0.0214(13) 0.0017(12) 0.0065(10) 0.0021(13)
C215 0.0190(14) 0.0434(18) 0.0263(15) 0.0012(13) 0.0059(11) -0.0074(13)
C216 0.0210(14) 0.0425(19) 0.0209(14) -0.0053(12) 0.0052(11) -0.0100(12)
C217 0.0288(14) 0.0362(16) 0.0237(14) 0.0022(14) 0.0096(11) 0.0059(15)
C218 0.0260(15) 0.0276(15) 0.0258(14) 0.0020(12) 0.0062(12) 0.0017(12)
C219 0.051(2) 0.035(2) 0.0268(16) 0.0049(14) 0.0128(16) 0.0060(17)
C201 0.060(3) 0.038(2) 0.0301(19) 0.0067(15) 0.0020(18) -0.0033(19)
C220 0.0178(12) 0.0212(12) 0.0187(12) -0.0025(10) 0.0016(10) -0.0008(10)
C221 0.0179(12) 0.0237(13) 0.0205(12) -0.0040(10) 0.0009(10) -0.0001(10)
C222 0.0223(14) 0.0260(14) 0.0237(14) -0.0020(11) 0.0017(11) -0.0007(11)
C223 0.0326(17) 0.0281(15) 0.0210(14) 0.0003(12) -0.0006(12) 0.0028(13)
C224 0.0282(15) 0.0333(17) 0.0251(15) -0.0097(13) -0.0027(12) 0.0069(13)
C225 0.0232(15) 0.053(2) 0.0280(16) -0.0069(16) -0.0018(12) -0.0088(16)
C226 0.0250(15) 0.043(2) 0.0210(14) -0.0031(13) 0.0005(12) -0.0100(15)
C227 0.0347(18) 0.045(2) 0.0259(16) -0.0122(15) -0.0081(14) 0.0105(16)
C228 0.0255(13) 0.0262(18) 0.0264(13) 0.0008(11) 0.0001(11) 0.0001(11)
C229 0.0264(12) 0.0301(14) 0.0300(13) 0.0081(19) -0.0013(10) -0.0040(19)
C202 0.034(2) 0.042(2) 0.049(2) 0.0138(18) 0.0012(17) 0.0044(17)

loop_
_atom_type_symbol
_atom_type_description
_atom_type_scat_dispersion_real
_atom_type_scat_dispersion_imag
_atom_type_scat_source
C C 0.0033 0.0016 'International Tables Vol C Tables 4.2.6.8 and 6.1.1.4'
H H 0.0000 0.0000 'International Tables Vol C Tables 4.2.6.8 and 6.1.1.4'
O O 0.0106 0.0060 'International Tables Vol C Tables 4.2.6.8 and 6.1.1.4'
Cs Cs -0.3680 2.1192 'International Tables Vol C Tables 4.2.6.8 and 6.1.1.4'
Eu Eu -0.1578 3.6682 'International Tables Vol C Tables 4.2.6.8 and 6.1.1.4'

loop_
_geom_angle_atom_site_label_1
_geom_angle_atom_site_label_2
_geom_angle_atom_site_label_3
_geom_angle
_geom_angle_site_symmetry_1
_geom_angle_site_symmetry_3
O11 Eu1 O11 103.49(11) 2_656 .
O11 Eu1 O21 88.55(7) 2_656 2_656
O11 Eu1 O21 138.38(7) . 2_656
O11 Eu1 O21 138.38(7) 2_656 .
O11 Eu1 O21 88.55(7) . .
O21 Eu1 O21 108.64(11) 2_656 .
O11 Eu1 O12 72.14(7) 2_656 .
O11 Eu1 O12 69.63(7) . .
O21 Eu1 O12 150.42(7) 2_656 .
O21 Eu1 O12 75.35(7) . .
O11 Eu1 O12 69.63(7) 2_656 2_656
O11 Eu1 O12 72.15(7) . 2_656
O21 Eu1 O12 75.35(7) 2_656 2_656
O21 Eu1 O12 150.42(7) . 2_656
O12 Eu1 O12 116.17(11) . 2_656
O11 Eu1 O22 76.21(7) 2_656 2_656
O11 Eu1 O22 152.09(7) . 2_656
O21 Eu1 O22 69.28(7) 2_656 2_656
O21 Eu1 O22 75.28(7) . 2_656
O12 Eu1 O22 84.16(7) . 2_656
O12 Eu1 O22 130.75(7) 2_656 2_656
O11 Eu1 O22 152.09(7) 2_656 .
O11 Eu1 O22 76.20(7) . .
O21 Eu1 O22 75.28(7) 2_656 .
O21 Eu1 O22 69.29(7) . .
O12 Eu1 O22 130.75(7) . .
O12 Eu1 O22 84.15(7) 2_656 .
O22 Eu1 O22 117.19(11) 2_656 .
O11 Eu1 Cs1 128.26(5) 2_656 1_545
O11 Eu1 Cs1 128.25(5) . 1_545
O21 Eu1 Cs1 54.32(5) 2_656 1_545
O21 Eu1 Cs1 54.32(5) . 1_545
O12 Eu1 Cs1 121.92(6) . 1_545
O12 Eu1 Cs1 121.91(6) 2_656 1_545
O22 Eu1 Cs1 58.60(5) 2_656 1_545
O22 Eu1 Cs1 58.60(5) . 1_545
O11 Eu1 Cs1 51.74(5) 2_656 .
O11 Eu1 Cs1 51.75(5) . .
O21 Eu1 Cs1 125.68(5) 2_656 .
O21 Eu1 Cs1 125.68(5) . .
O12 Eu1 Cs1 58.08(6) . .
O12 Eu1 Cs1 58.09(6) 2_656 .
O22 Eu1 Cs1 121.40(5) 2_656 .
O22 Eu1 Cs1 121.40(5) . .
Cs1 Eu1 Cs1 180.0 1_545 .
O11 Cs1 O11 72.02(8) 2_656 .
O11 Cs1 O21 115.40(5) 2_656 2_666
O11 Cs1 O21 149.28(5) . 2_666
O11 Cs1 O21 149.28(5) 2_656 1_565
O11 Cs1 O21 115.40(5) . 1_565
O21 Cs1 O21 74.41(7) 2_666 1_565
O11 Cs1 O22 110.40(5) 2_656 2_666
O11 Cs1 O22 160.40(5) . 2_666
O21 Cs1 O22 48.58(5) 2_666 2_666
O21 Cs1 O22 52.47(5) 1_565 2_666
O11 Cs1 O22 160.40(5) 2_656 1_565
O11 Cs1 O22 110.40(5) . 1_565
O21 Cs1 O22 52.47(5) 2_666 1_565
O21 Cs1 O22 48.58(5) 1_565 1_565
O22 Cs1 O22 74.16(7) 2_666 1_565
O11 Cs1 O12 50.16(5) 2_656 .
O11 Cs1 O12 48.52(5) . .
O21 Cs1 O12 158.95(5) 2_666 .
O21 Cs1 O12 110.47(5) 1_565 .
O22 Cs1 O12 117.15(5) 2_666 .
O22 Cs1 O12 145.96(5) 1_565 .
O11 Cs1 O12 48.52(5) 2_656 2_656
O11 Cs1 O12 50.16(5) . 2_656
O21 Cs1 O12 110.47(5) 2_666 2_656
O21 Cs1 O12 158.95(5) 1_565 2_656
O22 Cs1 O12 145.96(5) 2_666 2_656
O22 Cs1 O12 117.15(5) 1_565 2_656
O12 Cs1 O12 72.71(7) . 2_656
O11 Cs1 C110 20.74(6) 2_656 2_656
O11 Cs1 C110 86.92(6) . 2_656
O21 Cs1 C110 95.17(6) 2_666 2_656
O21 Cs1 C110 152.07(6) 1_565 2_656
O22 Cs1 C110 101.12(6) 2_666 2_656
O22 Cs1 C110 141.48(6) 1_565 2_656
O12 Cs1 C110 70.84(6) . 2_656
O12 Cs1 C110 48.97(6) 2_656 2_656
O11 Cs1 C110 86.92(6) 2_656 .
O11 Cs1 C110 20.74(6) . .
O21 Cs1 C110 152.07(6) 2_666 .
O21 Cs1 C110 95.17(6) 1_565 .
O22 Cs1 C110 141.48(6) 2_666 .
O22 Cs1 C110 101.12(6) 1_565 .
O12 Cs1 C110 48.97(6) . .
O12 Cs1 C110 70.84(6) 2_656 .
C110 Cs1 C110 104.64(9) 2_656 .
O11 Cs1 C210 96.84(6) 2_656 2_666
O11 Cs1 C210 151.79(6) . 2_666
O21 Cs1 C210 19.31(5) 2_666 2_666
O21 Cs1 C210 87.64(6) 1_565 2_666
O22 Cs1 C210 47.64(6) 2_666 2_666
O22 Cs1 C210 71.78(6) 1_565 2_666
O12 Cs1 C210 140.65(6) . 2_666
O12 Cs1 C210 102.86(6) 2_656 2_666
C110 Cs1 C210 77.25(6) 2_656 2_666
C110 Cs1 C210 167.58(7) . 2_666
O11 Cs1 C210 151.79(6) 2_656 1_565
O11 Cs1 C210 96.84(6) . 1_565
O21 Cs1 C210 87.64(6) 2_666 1_565
O21 Cs1 C210 19.31(5) 1_565 1_565
O22 Cs1 C210 71.78(6) 2_666 1_565
O22 Cs1 C210 47.64(6) 1_565 1_565
O12 Cs1 C210 102.86(6) . 1_565
O12 Cs1 C210 140.65(6) 2_656 1_565
C110 Cs1 C210 167.58(7) 2_656 1_565
C110 Cs1 C210 77.25(6) . 1_565
C210 Cs1 C210 103.62(9) 2_666 1_565
C120 C11 C110 123.3(3) . .
C120 C11 Cs1 77.56(18) . .
C110 C11 Cs1 68.75(17) . .
C120 C11 H11 118.4 . .
C110 C11 H11 118.4 . .
Cs1 C11 H11 127.4 . .
C110 O11 Eu1 133.42(19) . .
C110 O11 Cs1 96.90(18) . .
Eu1 O11 Cs1 92.25(6) . .
C120 O12 Eu1 131.58(19) . .
C120 O12 Cs1 95.14(18) . .
Eu1 O12 Cs1 85.56(6) . .
O11 C110 C11 123.6(3) . .
O11 C110 C111 116.3(3) . .
C11 C110 C111 120.1(2) . .
O11 C110 Cs1 62.36(16) . .
C11 C110 Cs1 89.62(19) . .
C111 C110 Cs1 119.96(18) . .
C116 C111 C112 118.2(3) . .
C116 C111 C110 123.7(3) . .
C112 C111 C110 118.1(3) . .
C113 C112 C111 120.2(3) . .
C113 C112 H112 119.9 . .
C111 C112 H112 119.9 . .
C112 C113 C114 121.5(3) . .
C112 C113 H113 119.2 . .
C114 C113 H113 119.2 . .
C115 C114 C113 117.5(3) . .
C115 C114 C117 119.9(3) . .
C113 C114 C117 122.6(4) . .
C116 C115 C114 121.6(3) . .
C116 C115 H115 119.2 . .
C114 C115 H115 119.2 . .
C115 C116 C111 121.1(3) . .
C115 C116 H116 119.4 . .
C111 C116 H116 119.4 . .
C118 C117 C114 114.1(5) . .
C118 C117 H11A 108.7 . .
C114 C117 H11A 108.7 . .
C118 C117 H11B 108.7 . .
C114 C117 H11B 108.7 . .
H11A C117 H11B 107.6 . .
C117 C118 C119 115.6(5) . .
C117 C118 H11C 108.4 . .
C119 C118 H11C 108.4 . .
C117 C118 H11D 108.4 . .
C119 C118 H11D 108.4 . .
H11C C118 H11D 107.4 . .
C118 C119 C101 114.5(5) . .
C118 C119 H11E 108.6 . .
C101 C119 H11E 108.6 . .
C118 C119 H11F 108.6 . .
C101 C119 H11F 108.6 . .
H11E C119 H11F 107.6 . .
C119 C101 H10A 109.5 . .
C119 C101 H10B 109.5 . .
H10A C101 H10B 109.5 . .
C119 C101 H10C 109.5 . .
H10A C101 H10C 109.5 . .
H10B C101 H10C 109.5 . .
O12 C120 C11 124.7(3) . .
O12 C120 C121 116.1(3) . .
C11 C120 C121 119.1(3) . .
O12 C120 Cs1 65.24(16) . .
C11 C120 Cs1 81.15(18) . .
C121 C120 Cs1 130.03(18) . .
C122 C121 C126 118.4(3) . .
C122 C121 C120 117.9(3) . .
C126 C121 C120 123.7(3) . .
C121 C122 C123 121.2(3) . .
C121 C122 H122 119.4 . .
C123 C122 H122 119.4 . .
C122 C123 C124 120.5(3) . .
C122 C123 H123 119.7 . .
C124 C123 H123 119.7 . .
C125 C124 C123 117.9(3) . .
C125 C124 C127 120.8(3) . .
C123 C124 C127 121.2(3) . .
C124 C125 C126 121.7(3) . .
C124 C125 H125 119.2 . .
C126 C125 H125 119.2 . .
C125 C126 C121 120.2(3) . .
C125 C126 H126 119.9 . .
C121 C126 H126 119.9 . .
C124 C127 C128 111.5(3) . .
C124 C127 H12A 109.3 . .
C128 C127 H12A 109.3 . .
C124 C127 H12B 109.3 . .
C128 C127 H12B 109.3 . .
H12A C127 H12B 108.0 . .
C129 C128 C127 113.8(3) . .
C129 C128 H12C 108.8 . .
C127 C128 H12C 108.8 . .
C129 C128 H12D 108.8 . .
C127 C128 H12D 108.8 . .
H12C C128 H12D 107.7 . .
C102 C129 C128 113.4(3) . .
C102 C129 H12E 108.9 . .
C128 C129 H12E 108.9 . .
C102 C129 H12F 108.9 . .
C128 C129 H12F 108.9 . .
H12E C129 H12F 107.7 . .
C129 C102 H10D 109.5 . .
C129 C102 H10E 109.5 . .
H10D C102 H10E 109.5 . .
C129 C102 H10F 109.5 . .
H10D C102 H10F 109.5 . .
H10E C102 H10F 109.5 . .
C210 O21 Eu1 130.77(19) . .
C210 O21 Cs1 104.14(17) . 1_545
Eu1 O21 Cs1 88.47(6) . 1_545
C210 C21 C220 123.2(3) . .
C210 C21 H21 118.4 . .
C220 C21 H21 118.4 . .
C220 O22 Eu1 129.83(18) . .
C220 O22 Cs1 102.48(18) . 1_545
Eu1 O22 Cs1 84.32(6) . 1_545
O21 C210 C21 123.7(3) . .
O21 C210 C211 116.3(3) . .
C21 C210 C211 120.0(3) . .
O21 C210 Cs1 56.55(15) . 1_545
C21 C210 Cs1 91.48(19) . 1_545
C211 C210 Cs1 124.59(18) . 1_545
C216 C211 C212 117.7(3) . .
C216 C211 C210 124.4(3) . .
C212 C211 C210 117.9(3) . .
C213 C212 C211 121.2(3) . .
C213 C212 H212 119.4 . .
C211 C212 H212 119.4 . .
C212 C213 C214 121.3(3) . .
C212 C213 H213 119.4 . .
C214 C213 H213 119.4 . .
C215 C214 C213 117.3(3) . .
C215 C214 C217 121.9(3) . .
C213 C214 C217 120.7(3) . .
C214 C215 C216 121.9(3) . .
C214 C215 H215 119.0 . .
C216 C215 H215 119.0 . .
C215 C216 C211 120.5(3) . .
C215 C216 H216 119.8 . .
C211 C216 H216 119.8 . .
C214 C217 C218 114.8(3) . .
C214 C217 H21A 108.6 . .
C218 C217 H21A 108.6 . .
C214 C217 H21B 108.6 . .
C218 C217 H21B 108.6 . .
H21A C217 H21B 107.5 . .
C217 C218 C219 113.7(3) . .
C217 C218 H21C 108.8 . .
C219 C218 H21C 108.8 . .
C217 C218 H21D 108.8 . .
C219 C218 H21D 108.8 . .
H21C C218 H21D 107.7 . .
C201 C219 C218 112.6(3) . .
C201 C219 H21E 109.1 . .
C218 C219 H21E 109.1 . .
C201 C219 H21F 109.1 . .
C218 C219 H21F 109.1 . .
H21E C219 H21F 107.8 . .
C219 C201 H20A 109.5 . .
C219 C201 H20B 109.5 . .
H20A C201 H20B 109.5 . .
C219 C201 H20C 109.5 . .
H20A C201 H20C 109.5 . .
H20B C201 H20C 109.5 . .
O22 C220 C21 124.6(3) . .
O22 C220 C221 116.5(3) . .
C21 C220 C221 118.8(3) . .
O22 C220 Cs1 58.82(16) . 1_545
C21 C220 Cs1 85.91(18) . 1_545
C221 C220 Cs1 130.69(18) . 1_545
C222 C221 C226 117.9(3) . .
C222 C221 C220 118.2(3) . .
C226 C221 C220 123.9(3) . .
C223 C222 C221 120.8(3) . .
C223 C222 H222 119.6 . .
C221 C222 H222 119.6 . .
C224 C223 C222 121.7(3) . .
C224 C223 H223 119.1 . .
C222 C223 H223 119.1 . .
C223 C224 C225 117.3(3) . .
C223 C224 C227 120.8(3) . .
C225 C224 C227 121.9(3) . .
C226 C225 C224 121.5(3) . .
C226 C225 H225 119.2 . .
C224 C225 H225 119.2 . .
C225 C226 C221 120.7(3) . .
C225 C226 H226 119.7 . .
C221 C226 H226 119.7 . .
C224 C227 C228 113.6(3) . .
C224 C227 H22A 108.8 . .
C228 C227 H22A 108.8 . .
C224 C227 H22B 108.8 . .
C228 C227 H22B 108.8 . .
H22A C227 H22B 107.7 . .
C227 C228 C229 112.3(3) . .
C227 C228 H22C 109.1 . .
C229 C228 H22C 109.1 . .
C227 C228 H22D 109.1 . .
C229 C228 H22D 109.1 . .
H22C C228 H22D 107.9 . .
C202 C229 C228 111.5(3) . .
C202 C229 H22E 109.3 . .
C228 C229 H22E 109.3 . .
C202 C229 H22F 109.3 . .
C228 C229 H22F 109.3 . .
H22E C229 H22F 108.0 . .
C229 C202 H20D 109.5 . .
C229 C202 H20E 109.5 . .
H20D C202 H20E 109.5 . .
C229 C202 H20F 109.5 . .
H20D C202 H20F 109.5 . .
H20E C202 H20F 109.5 . .

loop_
_geom_bond_atom_site_label_1
_geom_bond_atom_site_label_2
_geom_bond_distance
_geom_bond_site_symmetry_2
Eu1 O11 2.377(2) 2_656
Eu1 O11 2.377(2) .
Eu1 O21 2.399(2) 2_656
Eu1 O21 2.399(2) .
Eu1 O12 2.402(2) .
Eu1 O12 2.402(2) 2_656
Eu1 O22 2.403(2) 2_656
Eu1 O22 2.404(2) .
Eu1 Cs1 3.9666(4) 1_545
Eu1 Cs1 4.0400(4) .
Cs1 O11 3.175(2) 2_656
Cs1 O11 3.175(2) .
Cs1 O21 3.223(2) 2_666
Cs1 O21 3.223(2) 1_565
Cs1 O22 3.402(2) 2_666
Cs1 O22 3.402(2) 1_565
Cs1 O12 3.440(2) .
Cs1 O12 3.440(2) 2_656
Cs1 C110 3.558(3) 2_656
Cs1 C110 3.558(3) .
Cs1 C210 3.746(3) 2_666
Cs1 C210 3.746(3) 1_565
C11 C120 1.402(4) .
C11 C110 1.407(4) .
C11 H11 0.9500 .
O11 C110 1.269(3) .
O12 C120 1.272(3) .
C110 C111 1.497(4) .
C111 C116 1.389(4) .
C111 C112 1.393(4) .
C112 C113 1.392(4) .
C112 H112 0.9500 .
C113 C114 1.395(5) .
C113 H113 0.9500 .
C114 C115 1.381(5) .
C114 C117 1.493(5) .
C115 C116 1.381(5) .
C115 H115 0.9500 .
C116 H116 0.9500 .
C117 C118 1.471(9) .
C117 H11A 0.9900 .
C117 H11B 0.9900 .
C118 C119 1.475(11) .
C118 H11C 0.9900 .
C118 H11D 0.9900 .
C119 C101 1.560(11) .
C119 H11E 0.9900 .
C119 H11F 0.9900 .
C101 H10A 0.9800 .
C101 H10B 0.9800 .
C101 H10C 0.9800 .
C120 C121 1.500(4) .
C121 C122 1.389(4) .
C121 C126 1.398(4) .
C122 C123 1.389(4) .
C122 H122 0.9500 .
C123 C124 1.402(5) .
C123 H123 0.9500 .
C124 C125 1.387(5) .
C124 C127 1.506(4) .
C125 C126 1.390(4) .
C125 H125 0.9500 .
C126 H126 0.9500 .
C127 C128 1.535(5) .
C127 H12A 0.9900 .
C127 H12B 0.9900 .
C128 C129 1.533(5) .
C128 H12C 0.9900 .
C128 H12D 0.9900 .
C129 C102 1.532(6) .
C129 H12E 0.9900 .
C129 H12F 0.9900 .
C102 H10D 0.9800 .
C102 H10E 0.9800 .
C102 H10F 0.9800 .
O21 C210 1.277(3) .
C21 C210 1.404(4) .
C21 C220 1.407(4) .
C21 H21 0.9500 .
O22 C220 1.274(3) .
C210 C211 1.499(4) .
C211 C216 1.396(4) .
C211 C212 1.400(4) .
C212 C213 1.382(4) .
C212 H212 0.9500 .
C213 C214 1.398(4) .
C213 H213 0.9500 .
C214 C215 1.386(4) .
C214 C217 1.512(4) .
C215 C216 1.392(4) .
C215 H215 0.9500 .
C216 H216 0.9500 .
C217 C218 1.520(5) .
C217 H21A 0.9900 .
C217 H21B 0.9900 .
C218 C219 1.521(5) .
C218 H21C 0.9900 .
C218 H21D 0.9900 .
C219 C201 1.519(5) .
C219 H21E 0.9900 .
C219 H21F 0.9900 .
C201 H20A 0.9800 .
C201 H20B 0.9800 .
C201 H20C 0.9800 .
C220 C221 1.499(4) .
C221 C222 1.392(4) .
C221 C226 1.395(4) .
C222 C223 1.392(4) .
C222 H222 0.9500 .
C223 C224 1.385(5) .
C223 H223 0.9500 .
C224 C225 1.396(5) .
C224 C227 1.510(5) .
C225 C226 1.392(5) .
C225 H225 0.9500 .
C226 H226 0.9500 .
C227 C228 1.516(5) .
C227 H22A 0.9900 .
C227 H22B 0.9900 .
C228 C229 1.525(4) .
C228 H22C 0.9900 .
C228 H22D 0.9900 .
C229 C202 1.523(6) .
C229 H22E 0.9900 .
C229 H22F 0.9900 .
C202 H20D 0.9800 .
C202 H20E 0.9800 .
C202 H20F 0.9800 .

loop_
_geom_torsion_atom_site_label_1
_geom_torsion_atom_site_label_2
_geom_torsion_atom_site_label_3
_geom_torsion_atom_site_label_4
_geom_torsion
_geom_torsion_site_symmetry_1
_geom_torsion_site_symmetry_4
Eu1 O11 C110 C11 30.6(5) . .
Cs1 O11 C110 C11 -69.1(3) . .
Eu1 O11 C110 C111 -148.6(2) . .
Cs1 O11 C110 C111 111.7(2) . .
Eu1 O11 C110 Cs1 99.7(2) . .
C120 C11 C110 O11 -2.0(5) . .
Cs1 C11 C110 O11 55.9(3) . .
C120 C11 C110 C111 177.1(3) . .
Cs1 C11 C110 C111 -125.0(3) . .
C120 C11 C110 Cs1 -57.9(3) . .
O11 C110 C111 C116 -173.9(3) . .
C11 C110 C111 C116 6.9(5) . .
Cs1 C110 C111 C116 -102.1(3) . .
O11 C110 C111 C112 8.0(4) . .
C11 C110 C111 C112 -171.2(3) . .
Cs1 C110 C111 C112 79.8(3) . .
C116 C111 C112 C113 -1.5(5) . .
C110 C111 C112 C113 176.7(3) . .
C111 C112 C113 C114 1.2(6) . .
C112 C113 C114 C115 -0.2(6) . .
C112 C113 C114 C117 178.5(4) . .
C113 C114 C115 C116 -0.6(6) . .
C117 C114 C115 C116 -179.3(4) . .
C114 C115 C116 C111 0.3(6) . .
C112 C111 C116 C115 0.7(6) . .
C110 C111 C116 C115 -177.3(4) . .
C115 C114 C117 C118 -129.3(5) . .
C113 C114 C117 C118 52.1(6) . .
C114 C117 C118 C119 56.3(6) . .
C117 C118 C119 C101 60.7(7) . .
Eu1 O12 C120 C11 -30.4(5) . .
Cs1 O12 C120 C11 58.3(3) . .
Eu1 O12 C120 C121 147.1(2) . .
Cs1 O12 C120 C121 -124.2(2) . .
Eu1 O12 C120 Cs1 -88.6(2) . .
C110 C11 C120 O12 2.5(6) . .
Cs1 C11 C120 O12 -51.4(3) . .
C110 C11 C120 C121 -174.9(3) . .
Cs1 C11 C120 C121 131.2(3) . .
C110 C11 C120 Cs1 54.0(3) . .
O12 C120 C121 C122 -19.8(4) . .
C11 C120 C121 C122 157.9(3) . .
Cs1 C120 C121 C122 -98.4(3) . .
O12 C120 C121 C126 163.1(3) . .
C11 C120 C121 C126 -19.2(5) . .
Cs1 C120 C121 C126 84.5(4) . .
C126 C121 C122 C123 2.2(5) . .
C120 C121 C122 C123 -175.0(3) . .
C121 C122 C123 C124 -0.4(5) . .
C122 C123 C124 C125 -1.9(5) . .
C122 C123 C124 C127 175.3(3) . .
C123 C124 C125 C126 2.4(5) . .
C127 C124 C125 C126 -174.8(3) . .
C124 C125 C126 C121 -0.6(5) . .
C122 C121 C126 C125 -1.7(5) . .
C120 C121 C126 C125 175.4(3) . .
C125 C124 C127 C128 88.4(4) . .
C123 C124 C127 C128 -88.7(4) . .
C124 C127 C128 C129 177.7(3) . .
C127 C128 C129 C102 62.2(4) . .
Eu1 O21 C210 C21 34.2(4) . .
Cs1 O21 C210 C21 -66.2(3) 1_545 .
Eu1 O21 C210 C211 -144.0(2) . .
Cs1 O21 C210 C211 115.6(2) 1_545 .
Eu1 O21 C210 Cs1 100.4(2) . 1_545
C220 C21 C210 O21 -1.6(5) . .
C220 C21 C210 C211 176.5(3) . .
C220 C21 C210 Cs1 -51.4(3) . 1_545
O21 C210 C211 C216 -167.9(3) . .
C21 C210 C211 C216 13.8(5) . .
Cs1 C210 C211 C216 -101.9(3) 1_545 .
O21 C210 C211 C212 14.5(4) . .
C21 C210 C211 C212 -163.7(3) . .
Cs1 C210 C211 C212 80.6(3) 1_545 .
C216 C211 C212 C213 -2.7(5) . .
C210 C211 C212 C213 175.0(3) . .
C211 C212 C213 C214 1.7(5) . .
C212 C213 C214 C215 1.2(5) . .
C212 C213 C214 C217 -178.3(3) . .
C213 C214 C215 C216 -3.1(6) . .
C217 C214 C215 C216 176.5(4) . .
C214 C215 C216 C211 2.1(6) . .
C212 C211 C216 C215 0.8(5) . .
C210 C211 C216 C215 -176.7(3) . .
C215 C214 C217 C218 118.7(4) . .
C213 C214 C217 C218 -61.7(5) . .
C214 C217 C218 C219 176.3(3) . .
C217 C218 C219 C201 -178.3(4) . .
Eu1 O22 C220 C21 -34.3(4) . .
Cs1 O22 C220 C21 58.7(3) 1_545 .
Eu1 O22 C220 C221 143.6(2) . .
Cs1 O22 C220 C221 -123.4(2) 1_545 .
Eu1 O22 C220 Cs1 -93.0(2) . 1_545
C210 C21 C220 O22 2.0(5) . .
C210 C21 C220 C221 -175.9(3) . .
C210 C21 C220 Cs1 49.1(3) . 1_545
O22 C220 C221 C222 -19.2(4) . .
C21 C220 C221 C222 158.9(3) . .
Cs1 C220 C221 C222 -89.7(3) 1_545 .
O22 C220 C221 C226 162.5(3) . .
C21 C220 C221 C226 -19.4(5) . .
Cs1 C220 C221 C226 92.0(4) 1_545 .
C226 C221 C222 C223 1.2(5) . .
C220 C221 C222 C223 -177.3(3) . .
C221 C222 C223 C224 0.2(5) . .
C222 C223 C224 C225 -1.0(5) . .
C222 C223 C224 C227 177.1(3) . .
C223 C224 C225 C226 0.5(6) . .
C227 C224 C225 C226 -177.6(4) . .
C224 C225 C226 C221 0.9(6) . .
C222 C221 C226 C225 -1.6(5) . .
C220 C221 C226 C225 176.7(3) . .
C223 C224 C227 C228 -105.9(4) . .
C225 C224 C227 C228 72.1(5) . .
C224 C227 C228 C229 174.9(3) . .
C227 C228 C229 C202 178.4(3) . .
